data_7001185
loop_
_publ_author_name
'Liu, Hsiao-Chan'
'Chen, I-Han'
'Huang, Anny'
'Huang, Sin-Chiang'
'Hsu, Kuei-Fang'

_publ_section_title
;
 Five related metal--organic frameworks constructed from
 [Ln2(SO4)2(H2O)n]2+ units and oxalate or acetate ligands
;
_journal_issue 18
_journal_name_full 'Dalton Transactions'
_journal_page_first 3447
_journal_page_last 3456
_journal_paper_doi 10.1039/b819935c
_journal_year 2009
_chemical_formula_moiety '[Gd(CH3CO2)(H2O)2(SO4)]'
_chemical_formula_sum 'C2 H7 Gd O8 S'
_chemical_formula_weight 348.39
_space_group_IT_number 2
_symmetry_cell_setting triclinic
_symmetry_space_group_name_Hall '-P 1'
_symmetry_space_group_name_H-M 'P -1'
_atom_sites_solution_hydrogens geom
_atom_sites_solution_primary direct
_atom_sites_solution_secondary difmap
_audit_creation_method SHELXL-97
_cell_angle_alpha 109.6850(10)
_cell_angle_beta 90.7580(10)
_cell_angle_gamma 107.5040(10)
_cell_formula_units_Z 2
_cell_length_a 6.7281(3)
_cell_length_b 6.8746(3)
_cell_length_c 8.6645(4)
_cell_measurement_reflns_used 4078
_cell_measurement_temperature 293(2)
_cell_measurement_theta_max 28.17
_cell_measurement_theta_min 2.52
_cell_volume 356.93(3)
_computing_cell_refinement 'Bruker SMART'
_computing_data_collection 'Bruker SMART'
_computing_data_reduction 'Bruker SAINT'
_computing_molecular_graphics 'Bruker SHELXTL'
_computing_publication_material 'Bruker SHELXTL'
_computing_structure_refinement 'SHELXL-97 (Sheldrick, 1997)'
_computing_structure_solution 'SHELXS-97 (Sheldrick, 1990)'
_diffrn_ambient_temperature 293(2)
_diffrn_measured_fraction_theta_full 0.992
_diffrn_measured_fraction_theta_max 0.992
_diffrn_measurement_device_type 'CCD area detector'
_diffrn_measurement_method 'phi and omega scans'
_diffrn_radiation_monochromator graphite
_diffrn_radiation_source 'fine-focus sealed tube'
_diffrn_radiation_type MoK\a
_diffrn_radiation_wavelength 0.71073
_diffrn_reflns_av_R_equivalents 0.0191
_diffrn_reflns_av_sigmaI/netI 0.0209
_diffrn_reflns_limit_h_max 8
_diffrn_reflns_limit_h_min -8
_diffrn_reflns_limit_k_max 9
_diffrn_reflns_limit_k_min -9
_diffrn_reflns_limit_l_max 11
_diffrn_reflns_limit_l_min -11
_diffrn_reflns_number 4259
_diffrn_reflns_theta_full 28.17
_diffrn_reflns_theta_max 28.17
_diffrn_reflns_theta_min 2.52
_exptl_absorpt_coefficient_mu 9.593
_exptl_absorpt_correction_T_max 1
_exptl_absorpt_correction_T_min 0.500933
_exptl_absorpt_correction_type multi-scan
_exptl_absorpt_process_details SADABS
_exptl_crystal_colour colorless
_exptl_crystal_density_diffrn 3.242
_exptl_crystal_density_method 'not measured'
_exptl_crystal_description quadrilateral-plate
_exptl_crystal_F_000 326
_exptl_crystal_size_max 0.41
_exptl_crystal_size_mid 0.13
_exptl_crystal_size_min 0.06
_refine_diff_density_max 1.263
_refine_diff_density_min -1.049
_refine_diff_density_rms 0.153
_refine_ls_extinction_coef 0.0305(12)
_refine_ls_extinction_expression Fc^*^=kFc[1+0.001xFc^2^\l^3^/sin(2\q)]^-1/4^
_refine_ls_extinction_method SHELXL
_refine_ls_goodness_of_fit_ref 0.956
_refine_ls_hydrogen_treatment noref
_refine_ls_matrix_type full
_refine_ls_number_parameters 110
_refine_ls_number_reflns 1736
_refine_ls_number_restraints 0
_refine_ls_restrained_S_all 0.956
_refine_ls_R_factor_all 0.0173
_refine_ls_R_factor_gt 0.0172
_refine_ls_shift/su_max 0.001
_refine_ls_shift/su_mean 0.000
_refine_ls_structure_factor_coef Fsqd
_refine_ls_weighting_details 'calc w=1/[\s^2^(Fo^2^)+(0.0233P)^2^+1.9657P] where P=(Fo^2^+2Fc^2^)/3'
_refine_ls_weighting_scheme calc
_refine_ls_wR_factor_gt 0.0452
_refine_ls_wR_factor_ref 0.0453
_reflns_number_gt 1729
_reflns_number_total 1736
_reflns_threshold_expression >2sigma(I)
_cod_data_source_file b819935c.txt
_cod_data_source_block Gd10
_cod_original_sg_symbol_H-M P-1
_cod_database_code 7001185

loop_
_symmetry_equiv_pos_as_xyz
'x, y, z'
'-x, -y, -z'

loop_
_atom_site_label
_atom_site_type_symbol
_atom_site_fract_x
_atom_site_fract_y
_atom_site_fract_z
_atom_site_U_iso_or_equiv
_atom_site_adp_type
_atom_site_occupancy
_atom_site_symmetry_multiplicity
_atom_site_calc_flag
_atom_site_refinement_flags
_atom_site_disorder_assembly
_atom_site_disorder_group
Gd1 Gd 0.11949(2) 0.34883(2) 0.130296(18) 0.00863(8) Uani 1 1 d . . .
S1 S 0.29858(12) 0.40768(13) -0.24744(10) 0.00985(16) Uani 1 1 d . . .
O1 O 0.2131(4) 0.2731(4) -0.1458(3) 0.0141(5) Uani 1 1 d . . .
O2 O 0.1618(4) 0.5357(4) -0.2592(3) 0.0151(5) Uani 1 1 d . . .
O3 O 0.3082(4) 0.2615(5) -0.4141(3) 0.0172(5) Uani 1 1 d . . .
O4 O 0.5113(4) 0.5562(4) -0.1707(3) 0.0159(5) Uani 1 1 d . . .
O5 O 0.1731(4) 0.6785(4) 0.0802(3) 0.0142(5) Uani 1 1 d . . .
O6 O 0.1799(4) 0.9760(4) 0.0387(3) 0.0148(5) Uani 1 1 d . . .
O7 O 0.0084(4) 0.1709(4) 0.3323(3) 0.0188(5) Uani 1 1 d . . .
H7A H 0.1164 0.1789 0.3894 0.028 Uiso 1 1 d R . .
H7B H -0.0655 0.0396 0.2830 0.028 Uiso 1 1 d R . .
O8 O 0.2548(4) 0.6121(5) 0.4092(3) 0.0201(6) Uani 1 1 d . . .
H8A H 0.1535 0.6269 0.4635 0.031 Uiso 1 1 d R . .
H8B H 0.3341 0.5681 0.4567 0.031 Uiso 1 1 d R . .
C1 C 0.2595(5) 0.8815(5) 0.1143(4) 0.0114(6) Uani 1 1 d . . .
C2 C 0.4491(6) 1.0037(6) 0.2384(5) 0.0201(7) Uani 1 1 d . . .
H2A H 0.4855 0.9058 0.2817 0.030 Uiso 1 1 d R . .
H2B H 0.5637 1.0674 0.1870 0.030 Uiso 1 1 d R . .
H2C H 0.4206 1.1171 0.3266 0.030 Uiso 1 1 d R . .

loop_
_atom_site_aniso_label
_atom_site_aniso_U_11
_atom_site_aniso_U_22
_atom_site_aniso_U_33
_atom_site_aniso_U_23
_atom_site_aniso_U_13
_atom_site_aniso_U_12
Gd1 0.00831(10) 0.00907(11) 0.00845(10) 0.00335(6) 0.00070(6) 0.00249(6)
S1 0.0086(3) 0.0118(4) 0.0097(4) 0.0040(3) 0.0013(3) 0.0038(3)
O1 0.0165(12) 0.0151(12) 0.0136(11) 0.0079(10) 0.0048(9) 0.0059(9)
O2 0.0133(11) 0.0193(13) 0.0177(12) 0.0092(10) 0.0044(9) 0.0090(10)
O3 0.0187(12) 0.0226(13) 0.0097(11) 0.0024(10) 0.0011(9) 0.0095(10)
O4 0.0086(11) 0.0172(12) 0.0193(12) 0.0052(10) -0.0004(9) 0.0022(9)
O5 0.0150(11) 0.0127(11) 0.0147(12) 0.0054(9) 0.0016(9) 0.0038(9)
O6 0.0148(11) 0.0130(11) 0.0171(12) 0.0060(10) -0.0006(9) 0.0047(9)
O7 0.0212(13) 0.0190(13) 0.0176(12) 0.0096(10) 0.0003(10) 0.0053(10)
O8 0.0146(12) 0.0243(14) 0.0137(12) 0.0019(10) 0.0008(10) 0.0011(10)
C1 0.0129(15) 0.0111(15) 0.0114(14) 0.0037(12) 0.0038(12) 0.0058(12)
C2 0.0183(17) 0.0172(17) 0.0216(18) 0.0062(14) -0.0072(14) 0.0027(14)

loop_
_atom_type_symbol
_atom_type_description
_atom_type_scat_dispersion_real
_atom_type_scat_dispersion_imag
_atom_type_scat_source
C C 0.0033 0.0016 'International Tables Vol C Tables 4.2.6.8 and 6.1.1.4'
H H 0.0000 0.0000 'International Tables Vol C Tables 4.2.6.8 and 6.1.1.4'
O O 0.0106 0.0060 'International Tables Vol C Tables 4.2.6.8 and 6.1.1.4'
S S 0.1246 0.1234 'International Tables Vol C Tables 4.2.6.8 and 6.1.1.4'
Gd Gd -0.1653 3.9035 'International Tables Vol C Tables 4.2.6.8 and 6.1.1.4'

loop_
_geom_angle_atom_site_label_1
_geom_angle_atom_site_label_2
_geom_angle_atom_site_label_3
_geom_angle
_geom_angle_site_symmetry_1
_geom_angle_site_symmetry_3
_geom_angle_publ_flag
O4 Gd1 O5 86.95(9) 2_665 . ?
O4 Gd1 O1 76.61(9) 2_665 . ?
O5 Gd1 O1 75.00(8) . . ?
O4 Gd1 O2 140.32(9) 2_665 2_565 ?
O5 Gd1 O2 79.10(9) . 2_565 ?
O1 Gd1 O2 132.97(9) . 2_565 ?
O4 Gd1 O8 70.34(9) 2_665 . ?
O5 Gd1 O8 80.24(9) . . ?
O1 Gd1 O8 139.39(9) . . ?
O2 Gd1 O8 70.77(9) 2_565 . ?
O4 Gd1 O7 102.68(9) 2_665 . ?
O5 Gd1 O7 143.35(9) . . ?
O1 Gd1 O7 141.51(9) . . ?
O2 Gd1 O7 70.98(9) 2_565 . ?
O8 Gd1 O7 70.38(9) . . ?
O4 Gd1 O6 136.58(9) 2_665 2_565 ?
O5 Gd1 O6 117.71(8) . 2_565 ?
O1 Gd1 O6 76.50(9) . 2_565 ?
O2 Gd1 O6 81.96(9) 2_565 2_565 ?
O8 Gd1 O6 144.08(9) . 2_565 ?
O7 Gd1 O6 79.03(9) . 2_565 ?
O4 Gd1 O6 76.72(9) 2_665 1_545 ?
O5 Gd1 O6 146.27(8) . 1_545 ?
O1 Gd1 O6 72.61(8) . 1_545 ?
O2 Gd1 O6 131.23(8) 2_565 1_545 ?
O8 Gd1 O6 119.97(9) . 1_545 ?
O7 Gd1 O6 69.91(9) . 1_545 ?
O6 Gd1 O6 63.00(10) 2_565 1_545 ?
O4 Gd1 O5 139.35(9) 2_665 2_565 ?
O5 Gd1 O5 67.15(10) . 2_565 ?
O1 Gd1 O5 66.96(8) . 2_565 ?
O2 Gd1 O5 66.97(8) 2_565 2_565 ?
O8 Gd1 O5 130.20(9) . 2_565 ?
O7 Gd1 O5 116.91(9) . 2_565 ?
O6 Gd1 O5 50.82(8) 2_565 2_565 ?
O6 Gd1 O5 107.50(8) 1_545 2_565 ?
O4 Gd1 C1 145.02(9) 2_665 2_565 ?
O5 Gd1 C1 92.43(9) . 2_565 ?
O1 Gd1 C1 69.51(9) . 2_565 ?
O2 Gd1 C1 73.17(9) 2_565 2_565 ?
O8 Gd1 C1 143.93(9) . 2_565 ?
O7 Gd1 C1 98.50(9) . 2_565 ?
O6 Gd1 C1 25.39(9) 2_565 2_565 ?
O6 Gd1 C1 84.98(9) 1_545 2_565 ?
O5 Gd1 C1 25.44(9) 2_565 2_565 ?
O3 S1 O4 109.69(15) . . ?
O3 S1 O2 109.35(16) . . ?
O4 S1 O2 109.73(15) . . ?
O3 S1 O1 108.66(16) . . ?
O4 S1 O1 109.10(15) . . ?
O2 S1 O1 110.30(15) . . ?
S1 O1 Gd1 134.83(15) . . ?
S1 O2 Gd1 140.67(15) . 2_565 ?
S1 O4 Gd1 153.62(17) . 2_665 ?
C1 O5 Gd1 153.1(2) . . ?
C1 O5 Gd1 93.3(2) . 2_565 ?
Gd1 O5 Gd1 112.85(10) . 2_565 ?
C1 O6 Gd1 97.7(2) . 2_565 ?
C1 O6 Gd1 133.3(2) . 1_565 ?
Gd1 O6 Gd1 117.00(10) 2_565 1_565 ?
O5 C1 O6 118.2(3) . . ?
O5 C1 C2 120.3(3) . . ?
O6 C1 C2 121.5(3) . . ?
O5 C1 Gd1 61.28(18) . 2_565 ?
O6 C1 Gd1 56.95(17) . 2_565 ?
C2 C1 Gd1 178.3(2) . 2_565 ?

loop_
_geom_bond_atom_site_label_1
_geom_bond_atom_site_label_2
_geom_bond_distance
_geom_bond_site_symmetry_2
_geom_bond_publ_flag
Gd1 O4 2.359(2) 2_665 ?
Gd1 O5 2.373(3) . ?
Gd1 O1 2.406(2) . ?
Gd1 O2 2.413(2) 2_565 ?
Gd1 O8 2.439(3) . ?
Gd1 O7 2.459(3) . ?
Gd1 O6 2.490(3) 2_565 ?
Gd1 O6 2.575(3) 1_545 ?
Gd1 O5 2.586(3) 2_565 ?
Gd1 C1 2.944(3) 2_565 ?
S1 O3 1.470(3) . ?
S1 O4 1.474(3) . ?
S1 O2 1.476(3) . ?
S1 O1 1.484(2) . ?
O2 Gd1 2.413(2) 2_565 ?
O4 Gd1 2.359(2) 2_665 ?
O5 C1 1.266(4) . ?
O5 Gd1 2.586(3) 2_565 ?
O6 C1 1.275(4) . ?
O6 Gd1 2.490(3) 2_565 ?
O6 Gd1 2.575(3) 1_565 ?
C1 C2 1.483(5) . ?
C1 Gd1 2.944(3) 2_565 ?
